data_4349165
loop_
_publ_author_name
'McMoran, Ethan P.'
'Powell, Douglas R.'
'Perez, Felio'
'Rowe, Gerard T.'
'Yang, Lei'

_publ_section_title
;
 Synthesis and Characterization of Copper Complexes with
 Cu<sup>I</sup>Cu<sup>I</sup>, Cu<sup>1.5</sup>Cu<sup>1.5</sup>m and
 Cu<sup>II</sup>Cu<sup>II</sup> Core Structures Supported by a Flexible
 Dipyridylamide Ligand.
;
_journal_issue 21
_journal_name_full 'Inorganic chemistry'
_journal_page_first 11462
_journal_page_last 11472
_journal_paper_doi 10.1021/acs.inorgchem.6b02006
_journal_volume 55
_journal_year 2016
_chemical_formula_moiety 'C33 H26 Cu2 N9 O4, B F4'
_chemical_formula_sum 'C33 H26 B Cu2 F4 N9 O4'
_chemical_formula_weight 826.52
_space_group_crystal_system monoclinic
_space_group_IT_number 14
_space_group_name_Hall '-P 2yn'
_space_group_name_H-M_alt 'P 1 21/n 1'
_atom_sites_solution_hydrogens mixed
_audit_creation_method SHELXL-2014/7
_cell_angle_alpha 90
_cell_angle_beta 91.135(2)
_cell_angle_gamma 90
_cell_formula_units_Z 4
_cell_length_a 10.0766(16)
_cell_length_b 33.708(6)
_cell_length_c 11.1091(18)
_cell_measurement_reflns_used 9990
_cell_measurement_temperature 100(2)
_cell_measurement_theta_max 27.28
_cell_measurement_theta_min 2.20
_cell_volume 3772.6(11)
_computing_cell_refinement 'SAINT (Bruker, 2007)'
_computing_data_collection 'APEX2 (Bruker, 2007)'
_computing_data_reduction 'SAINT (Bruker, 2007)'
_computing_molecular_graphics 'XP (Bruker, 2002)'
_computing_publication_material 'SHELXL-2014/7 (Sheldrick, 2015b)'
_computing_structure_refinement 'SHELXL-2014/7 (Sheldrick, 2015b)'
_computing_structure_solution 'SHELXT (Sheldrick, 2015a)'
_diffrn_ambient_temperature 100(2)
_diffrn_measured_fraction_theta_full 0.999
_diffrn_measured_fraction_theta_max 0.992
_diffrn_measurement_device_type 'Bruker APEX CCD'
_diffrn_measurement_method '\f and \w scans'
_diffrn_radiation_type MoK\a
_diffrn_radiation_wavelength 0.71073
_diffrn_reflns_av_R_equivalents 0.0470
_diffrn_reflns_av_unetI/netI 0.0481
_diffrn_reflns_Laue_measured_fraction_full 0.999
_diffrn_reflns_Laue_measured_fraction_max 0.992
_diffrn_reflns_limit_h_max 13
_diffrn_reflns_limit_h_min -13
_diffrn_reflns_limit_k_max 44
_diffrn_reflns_limit_k_min -44
_diffrn_reflns_limit_l_max 14
_diffrn_reflns_limit_l_min -14
_diffrn_reflns_number 53754
_diffrn_reflns_point_group_measured_fraction_full 0.999
_diffrn_reflns_point_group_measured_fraction_max 0.992
_diffrn_reflns_theta_full 25.242
_diffrn_reflns_theta_max 27.761
_diffrn_reflns_theta_min 1.208
_exptl_absorpt_coefficient_mu 1.195
_exptl_absorpt_correction_T_max 0.870
_exptl_absorpt_correction_T_min 0.701
_exptl_absorpt_correction_type multi-scan
_exptl_absorpt_process_details 'SADABS (Bruker, 2002)'
_exptl_crystal_colour green
_exptl_crystal_density_diffrn 1.455
_exptl_crystal_description block
_exptl_crystal_F_000 1672
_exptl_crystal_size_max 0.320
_exptl_crystal_size_mid 0.140
_exptl_crystal_size_min 0.120
_refine_diff_density_max 1.269
_refine_diff_density_min -1.486
_refine_diff_density_rms 0.124
_refine_ls_extinction_method none
_refine_ls_goodness_of_fit_ref 1.184
_refine_ls_hydrogen_treatment mixed
_refine_ls_matrix_type full
_refine_ls_number_parameters 577
_refine_ls_number_reflns 8831
_refine_ls_number_restraints 574
_refine_ls_restrained_S_all 1.155
_refine_ls_R_factor_all 0.1002
_refine_ls_R_factor_gt 0.0844
_refine_ls_shift/su_max 0.032
_refine_ls_shift/su_mean 0.001
_refine_ls_structure_factor_coef Fsqd
_refine_ls_weighting_details 'w=1/[\s^2^(Fo^2^)+(0.0500P)^2^+27.8000P] where P=(Fo^2^+2Fc^2^)/3'
_refine_ls_weighting_scheme calc
_refine_ls_wR_factor_gt 0.1889
_refine_ls_wR_factor_ref 0.1953
_reflns_Friedel_coverage 0.000
_reflns_number_gt 7272
_reflns_number_total 8831
_reflns_threshold_expression 'I > 2\s(I)'
_cod_data_source_file ic6b02006_si_002.cif
_cod_data_source_block 15115_sq
_cod_depositor_comments
;
The following automatic conversions were performed:

data name '_iucr_refine_instruction_details' was replaced with
'_iucr_refine_instructions_details' as specified in the replacement
file 'data/replacement-values/replacement_tags.lst'.

Automatic conversion script
Id: cif_correct_tags 9268 2022-04-12 08:56:07Z antanas 
;
_cod_original_sg_symbol_H-M 'P 21/n'
_cod_database_code 4349165
_shelx_space_group_comment
; 
The symmetry employed for this shelxl refinement is uniquely defined 
by the following loop, which should always be used as a source of 
symmetry information in preference to the above space-group names. 
They are only intended as comments. 
;
_shelx_estimated_absorpt_t_min 0.701
_shelx_estimated_absorpt_t_max 0.870

loop_
_space_group_symop_operation_xyz
'x, y, z'
'-x+1/2, y+1/2, -z+1/2'
'-x, -y, -z'
'x-1/2, -y-1/2, z-1/2'

loop_
_atom_site_label
_atom_site_type_symbol
_atom_site_fract_x
_atom_site_fract_y
_atom_site_fract_z
_atom_site_U_iso_or_equiv
_atom_site_adp_type
_atom_site_occupancy
_atom_site_site_symmetry_order
_atom_site_calc_flag
_atom_site_refinement_flags_posn
_atom_site_refinement_flags_adp
_atom_site_refinement_flags_occupancy
_atom_site_disorder_assembly
_atom_site_disorder_group
Cu1 Cu 0.33950(7) 0.37835(2) 0.31555(5) 0.01869(17) Uani 1 1 d . . . . .
Cu2 Cu 0.04669(7) 0.38582(2) 0.33893(6) 0.01992(17) Uani 1 1 d . . . . .
O1A O 0.2291(4) 0.43511(11) 0.0054(3) 0.0235(8) Uani 1 1 d . . . . .
N1A N 0.4140(4) 0.43252(13) 0.2802(4) 0.0185(9) Uani 1 1 d . . . . .
N2A N 0.2482(5) 0.38843(13) 0.1586(4) 0.0199(9) Uani 1 1 d . . . . .
N3A N 0.0473(5) 0.35586(13) 0.1793(4) 0.0226(10) Uani 1 1 d . . . . .
C1A C 0.5001(6) 0.45360(17) 0.3496(5) 0.0235(12) Uani 1 1 d . . . . .
H1A H 0.5289 0.4430 0.4249 0.028 Uiso 1 1 calc R U . . .
C2A C 0.5472(6) 0.49012(18) 0.3142(5) 0.0277(13) Uani 1 1 d . . . . .
H2A H 0.6075 0.5044 0.3647 0.033 Uiso 1 1 calc R U . . .
C3A C 0.5061(7) 0.50578(18) 0.2047(5) 0.0302(13) Uani 1 1 d . . . . .
H3A H 0.5385 0.5307 0.1783 0.036 Uiso 1 1 calc R U . . .
C4A C 0.4165(6) 0.48428(18) 0.1340(5) 0.0266(12) Uani 1 1 d . . . . .
H4A H 0.3848 0.4947 0.0593 0.032 Uiso 1 1 calc R U . . .
C5A C 0.3739(6) 0.44756(16) 0.1733(4) 0.0204(11) Uani 1 1 d . . . . .
C6A C 0.2770(5) 0.42262(16) 0.1024(4) 0.0191(11) Uani 1 1 d . . . . .
C7A C 0.1517(6) 0.36352(16) 0.1082(5) 0.0220(11) Uani 1 1 d . . . . .
C8A C 0.1609(6) 0.34587(17) -0.0057(5) 0.0262(12) Uani 1 1 d . . . . .
H8A H 0.2336 0.3517 -0.0559 0.031 Uiso 1 1 calc R U . . .
C9A C 0.0631(7) 0.32000(19) -0.0436(6) 0.0346(15) Uani 1 1 d . . . . .
H9A H 0.0678 0.3080 -0.1208 0.042 Uiso 1 1 calc R U . . .
C10A C -0.0428(7) 0.31127(19) 0.0305(6) 0.0341(15) Uani 1 1 d . . . . .
H10A H -0.1099 0.2931 0.0055 0.041 Uiso 1 1 calc R U . . .
C11A C -0.0477(6) 0.32976(18) 0.1417(5) 0.0283(13) Uani 1 1 d . . . . .
H11A H -0.1195 0.3240 0.1930 0.034 Uiso 1 1 calc R U . . .
O1B O 0.0456(4) 0.30459(13) 0.6123(4) 0.0313(10) Uani 1 1 d . . . . .
N1B N 0.2809(5) 0.32100(13) 0.3255(4) 0.0207(9) Uani 1 1 d . . . . .
N2B N 0.0903(5) 0.33703(13) 0.4323(4) 0.0201(9) Uani 1 1 d . . . . .
N3B N -0.1074(5) 0.38779(14) 0.4696(4) 0.0219(10) Uani 1 1 d . . . . .
C1B C 0.3554(6) 0.29423(17) 0.2664(5) 0.0246(12) Uani 1 1 d . . . . .
H1B H 0.4280 0.3036 0.2211 0.030 Uiso 1 1 calc R U . . .
C2B C 0.3308(6) 0.25418(18) 0.2690(5) 0.0261(12) Uani 1 1 d . . . . .
H2B H 0.3862 0.2362 0.2275 0.031 Uiso 1 1 calc R U . . .
C3B C 0.2242(6) 0.24058(17) 0.3329(5) 0.0279(13) Uani 1 1 d . . . . .
H3B H 0.2052 0.2130 0.3360 0.034 Uiso 1 1 calc R U . . .
C4B C 0.1451(6) 0.26738(17) 0.3925(5) 0.0260(12) Uani 1 1 d . . . . .
H4B H 0.0717 0.2583 0.4372 0.031 Uiso 1 1 calc R U . . .
C5B C 0.1736(6) 0.30805(16) 0.3866(5) 0.0217(11) Uani 1 1 d . . . . .
C6B C 0.0263(6) 0.33166(16) 0.5353(5) 0.0224(11) Uani 1 1 d . . . . .
C7B C -0.0761(6) 0.36270(15) 0.5607(5) 0.0215(11) Uani 1 1 d . . . . .
C8B C -0.1366(6) 0.36538(17) 0.6729(5) 0.0261(12) Uani 1 1 d . . . . .
H8B H -0.1149 0.3471 0.7353 0.031 Uiso 1 1 calc R U . . .
C9B C -0.2287(6) 0.39520(18) 0.6910(6) 0.0298(13) Uani 1 1 d . . . . .
H9B H -0.2691 0.3983 0.7669 0.036 Uiso 1 1 calc R U . . .
C10B C -0.2609(6) 0.42061(17) 0.5959(5) 0.0257(12) Uani 1 1 d . . . . .
H10B H -0.3257 0.4408 0.6050 0.031 Uiso 1 1 calc R U . . .
C11B C -0.1968(6) 0.41588(17) 0.4883(5) 0.0229(11) Uani 1 1 d . . . . .
H11B H -0.2178 0.4336 0.4243 0.028 Uiso 1 1 calc R U . . .
O1C O 0.1985(5) 0.49036(12) 0.4761(4) 0.0299(10) Uani 1 1 d . . . . .
N1C N 0.3459(5) 0.38526(13) 0.4971(4) 0.0205(9) Uani 1 1 d . . . . .
N2C N 0.1652(4) 0.42315(13) 0.4402(4) 0.0181(9) Uani 1 1 d . . . . .
N3C N -0.0010(5) 0.43760(13) 0.2614(4) 0.0203(9) Uani 1 1 d . . . . .
C1C C 0.4281(6) 0.36848(17) 0.5804(5) 0.0261(12) Uani 1 1 d . . . . .
H1C H 0.4950 0.3508 0.5544 0.031 Uiso 1 1 calc R U . . .
C2C C 0.4181(6) 0.37626(18) 0.7017(5) 0.0296(13) Uani 1 1 d . . . . .
H2C H 0.4755 0.3636 0.7587 0.036 Uiso 1 1 calc R U . . .
C3C C 0.3230(6) 0.40283(17) 0.7387(4) 0.0233(12) Uani 1 1 d . . . . .
H3C H 0.3156 0.4091 0.8217 0.028 Uiso 1 1 calc R U . . .
C4C C 0.2389(6) 0.42015(16) 0.6549(4) 0.0200(11) Uani 1 1 d . . . . .
H4C H 0.1730 0.4385 0.6793 0.024 Uiso 1 1 calc R U . . .
C5C C 0.2519(5) 0.41044(15) 0.5332(4) 0.0168(10) Uani 1 1 d . . . . .
C6C C 0.1479(5) 0.46192(16) 0.4215(4) 0.0193(11) Uani 1 1 d . . . . .
C7C C 0.0568(6) 0.46943(16) 0.3131(4) 0.0215(11) Uani 1 1 d . . . . .
C8C C 0.0354(6) 0.50755(17) 0.2678(5) 0.0254(12) Uani 1 1 d . . . . .
H8C H 0.0765 0.5299 0.3052 0.031 Uiso 1 1 calc R U . . .
C9C C -0.0463(6) 0.51234(18) 0.1678(5) 0.0271(12) Uani 1 1 d . . . . .
H9C H -0.0602 0.5380 0.1346 0.033 Uiso 1 1 calc R U . . .
C10C C -0.1078(6) 0.47982(18) 0.1162(5) 0.0255(12) Uani 1 1 d . . . . .
H10C H -0.1655 0.4828 0.0481 0.031 Uiso 1 1 calc R U . . .
C11C C -0.0836(6) 0.44222(18) 0.1659(5) 0.0226(11) Uani 1 1 d . . . . .
H11C H -0.1264 0.4196 0.1317 0.027 Uiso 1 1 calc R U . . .
B1D B 0.6120(8) 0.3623(3) 0.0150(8) 0.0373(14) Uani 0.363(5) 1 d D U P A 1
F1D F 0.6689(15) 0.3805(4) 0.1162(11) 0.0372(18) Uani 0.363(5) 1 d D U P A 1
F2D F 0.7087(11) 0.3565(4) -0.0710(13) 0.0375(19) Uani 0.363(5) 1 d D U P A 1
F3D F 0.5117(11) 0.3867(3) -0.0317(10) 0.0404(18) Uani 0.363(5) 1 d D U P A 1
F4D F 0.5586(11) 0.3258(3) 0.0473(9) 0.0433(19) Uani 0.363(5) 1 d D U P A 1
B1D' B 0.6037(8) 0.3706(3) -0.0028(8) 0.0376(14) Uani 0.338(5) 1 d D U P B 2
F1D' F 0.6879(13) 0.3787(5) 0.0951(11) 0.0378(19) Uani 0.338(5) 1 d D U P B 2
F2D' F 0.6731(14) 0.3509(4) -0.0917(12) 0.0328(19) Uani 0.338(5) 1 d D U P B 2
F3D' F 0.5527(13) 0.4060(3) -0.0493(10) 0.0361(19) Uani 0.338(5) 1 d D U P B 2
F4D' F 0.4991(12) 0.3469(4) 0.0348(11) 0.0438(19) Uani 0.338(5) 1 d D U P B 2
B1D" B 0.6144(9) 0.3796(3) -0.0022(10) 0.0374(14) Uani 0.299(6) 1 d D U P C 3
F1D" F 0.6742(19) 0.3827(6) 0.1115(14) 0.0371(19) Uani 0.299(6) 1 d D U P C 3
F2D" F 0.6819(16) 0.3520(4) -0.071(2) 0.035(2) Uani 0.299(6) 1 d D U P C 3
F4D" F 0.6164(15) 0.4165(4) -0.0585(11) 0.041(2) Uani 0.299(6) 1 d D U P C 3
F3D" F 0.4831(10) 0.3674(5) 0.0096(12) 0.046(4) Uani 0.299(6) 1 d D . P C 3
O1S O 0.5644(5) 0.36203(14) 0.3242(4) 0.0295(10) Uani 1 1 d . . . . .
H1SA H 0.615(7) 0.338(2) 0.345(6) 0.035 Uiso 1 1 d . U . . .
H1SB H 0.599(8) 0.367(2) 0.267(7) 0.035 Uiso 1 1 d . U . . .

loop_
_atom_site_aniso_label
_atom_site_aniso_U_11
_atom_site_aniso_U_22
_atom_site_aniso_U_33
_atom_site_aniso_U_23
_atom_site_aniso_U_13
_atom_site_aniso_U_12
Cu1 0.0222(4) 0.0232(3) 0.0107(3) 0.0021(2) -0.0015(2) -0.0008(3)
Cu2 0.0228(4) 0.0220(3) 0.0149(3) 0.0031(2) -0.0007(2) 0.0016(3)
O1A 0.029(2) 0.029(2) 0.0126(17) 0.0044(14) -0.0024(15) 0.0003(17)
N1A 0.017(2) 0.028(2) 0.0107(19) -0.0013(16) 0.0014(17) 0.0021(18)
N2A 0.023(2) 0.025(2) 0.0109(19) 0.0000(16) -0.0010(17) -0.0002(19)
N3A 0.024(3) 0.024(2) 0.020(2) 0.0009(17) -0.0068(19) 0.0018(19)
C1A 0.020(3) 0.034(3) 0.017(2) -0.001(2) -0.003(2) 0.002(2)
C2A 0.020(3) 0.034(3) 0.029(3) -0.006(2) -0.005(2) -0.007(2)
C3A 0.033(4) 0.029(3) 0.028(3) 0.004(2) 0.005(3) -0.005(3)
C4A 0.024(3) 0.033(3) 0.023(3) 0.009(2) 0.000(2) -0.002(2)
C5A 0.022(3) 0.027(3) 0.013(2) 0.0027(19) -0.001(2) 0.003(2)
C6A 0.018(3) 0.027(3) 0.013(2) 0.0003(19) 0.002(2) 0.003(2)
C7A 0.025(3) 0.025(3) 0.016(2) 0.002(2) -0.009(2) 0.000(2)
C8A 0.032(3) 0.028(3) 0.019(3) 0.001(2) -0.002(2) -0.002(2)
C9A 0.041(4) 0.036(3) 0.026(3) -0.006(2) -0.014(3) -0.002(3)
C10A 0.033(4) 0.036(3) 0.033(3) -0.002(3) -0.012(3) -0.007(3)
C11A 0.021(3) 0.034(3) 0.030(3) 0.003(2) -0.006(2) -0.006(2)
O1B 0.035(3) 0.035(2) 0.024(2) 0.0140(17) 0.0083(18) 0.0075(19)
N1B 0.022(3) 0.025(2) 0.015(2) 0.0027(17) 0.0029(18) 0.0023(19)
N2B 0.020(2) 0.023(2) 0.018(2) 0.0044(17) 0.0027(18) 0.0019(18)
N3B 0.019(2) 0.027(2) 0.020(2) 0.0033(18) -0.0023(18) -0.0040(19)
C1B 0.029(3) 0.032(3) 0.014(2) 0.000(2) 0.002(2) 0.006(2)
C2B 0.026(3) 0.033(3) 0.020(3) 0.000(2) 0.001(2) 0.006(2)
C3B 0.030(4) 0.024(3) 0.029(3) 0.002(2) -0.004(3) 0.004(2)
C4B 0.021(3) 0.031(3) 0.026(3) 0.008(2) 0.004(2) 0.003(2)
C5B 0.022(3) 0.029(3) 0.014(2) 0.004(2) -0.002(2) 0.003(2)
C6B 0.023(3) 0.022(3) 0.022(3) 0.007(2) 0.000(2) -0.002(2)
C7B 0.023(3) 0.019(2) 0.022(3) 0.003(2) 0.004(2) -0.004(2)
C8B 0.032(3) 0.029(3) 0.018(3) 0.004(2) 0.006(2) -0.006(2)
C9B 0.029(3) 0.034(3) 0.027(3) 0.000(2) -0.001(2) -0.004(3)
C10B 0.020(3) 0.029(3) 0.029(3) -0.001(2) 0.003(2) 0.001(2)
C11B 0.018(3) 0.028(3) 0.023(3) 0.004(2) -0.003(2) 0.000(2)
O1C 0.042(3) 0.0219(19) 0.025(2) -0.0013(16) -0.0096(19) -0.0021(18)
N1C 0.028(3) 0.022(2) 0.0116(19) 0.0008(16) -0.0006(18) 0.0031(19)
N2C 0.014(2) 0.026(2) 0.014(2) 0.0007(16) 0.0015(17) -0.0004(17)
N3C 0.018(2) 0.025(2) 0.018(2) 0.0021(17) 0.0018(18) 0.0048(18)
C1C 0.029(3) 0.033(3) 0.016(3) 0.003(2) 0.000(2) 0.011(2)
C2C 0.034(4) 0.036(3) 0.019(3) 0.007(2) -0.007(2) 0.006(3)
C3C 0.031(3) 0.031(3) 0.008(2) 0.0020(19) 0.001(2) -0.003(2)
C4C 0.019(3) 0.027(3) 0.013(2) -0.0002(19) 0.004(2) 0.001(2)
C5C 0.012(3) 0.024(3) 0.014(2) 0.0008(19) 0.0014(19) -0.004(2)
C6C 0.017(3) 0.027(3) 0.014(2) 0.0011(19) 0.003(2) 0.003(2)
C7C 0.025(3) 0.029(3) 0.011(2) 0.0024(19) 0.005(2) 0.004(2)
C8C 0.030(3) 0.027(3) 0.020(3) 0.000(2) 0.003(2) 0.004(2)
C9C 0.030(3) 0.031(3) 0.020(3) 0.005(2) 0.002(2) 0.010(3)
C10C 0.021(3) 0.043(3) 0.012(2) 0.006(2) -0.004(2) 0.007(2)
C11C 0.016(3) 0.035(3) 0.017(2) 0.001(2) 0.002(2) 0.003(2)
B1D 0.031(3) 0.055(3) 0.026(2) 0.000(2) -0.001(2) 0.003(2)
F1D 0.031(3) 0.061(4) 0.019(3) 0.000(3) 0.002(3) -0.007(3)
F2D 0.037(4) 0.048(3) 0.027(3) 0.005(3) 0.003(3) 0.007(3)
F3D 0.033(3) 0.059(4) 0.029(3) -0.001(3) -0.006(3) 0.006(3)
F4D 0.040(4) 0.059(4) 0.031(3) -0.001(3) 0.001(3) -0.003(3)
B1D' 0.032(3) 0.055(3) 0.026(2) -0.001(2) 0.000(2) 0.004(2)
F1D' 0.032(3) 0.059(4) 0.022(3) -0.001(3) 0.000(3) -0.003(3)
F2D' 0.031(4) 0.044(3) 0.024(4) 0.000(3) 0.000(3) 0.003(3)
F3D' 0.030(4) 0.052(4) 0.026(3) -0.001(3) -0.005(3) 0.008(3)
F4D' 0.035(4) 0.062(4) 0.034(3) -0.001(3) -0.001(3) -0.001(3)
B1D" 0.031(3) 0.055(3) 0.026(2) 0.000(2) 0.001(2) 0.003(2)
F1D" 0.032(4) 0.059(4) 0.021(3) 0.000(3) 0.001(3) -0.007(3)
F2D" 0.033(4) 0.046(3) 0.026(4) 0.000(3) 0.002(3) 0.003(3)
F4D" 0.040(4) 0.054(4) 0.030(4) 0.001(3) 0.004(4) 0.008(4)
F3D" 0.018(7) 0.085(13) 0.034(8) 0.006(8) 0.004(6) 0.011(7)
O1S 0.030(3) 0.038(2) 0.021(2) 0.0008(18) 0.0061(18) 0.0086(19)

loop_
_atom_type_symbol
_atom_type_description
_atom_type_scat_dispersion_real
_atom_type_scat_dispersion_imag
_atom_type_scat_source
C C 0.0033 0.0016 'International Tables Vol C Tables 4.2.6.8 and 6.1.1.4'
H H 0.0000 0.0000 'International Tables Vol C Tables 4.2.6.8 and 6.1.1.4'
B B 0.0013 0.0007 'International Tables Vol C Tables 4.2.6.8 and 6.1.1.4'
N N 0.0061 0.0033 'International Tables Vol C Tables 4.2.6.8 and 6.1.1.4'
O O 0.0106 0.0060 'International Tables Vol C Tables 4.2.6.8 and 6.1.1.4'
F F 0.0171 0.0103 'International Tables Vol C Tables 4.2.6.8 and 6.1.1.4'
Cu Cu 0.3201 1.2651 'International Tables Vol C Tables 4.2.6.8 and 6.1.1.4'

loop_
_geom_angle_atom_site_label_1
_geom_angle_atom_site_label_2
_geom_angle_atom_site_label_3
_geom_angle
N2A Cu1 N1A 80.90(18)
N2A Cu1 N1B 94.65(18)
N1A Cu1 N1B 170.25(18)
N2A Cu1 N1C 149.12(19)
N1A Cu1 N1C 94.87(17)
N1B Cu1 N1C 93.35(18)
N2A Cu1 O1S 120.64(17)
N1A Cu1 O1S 81.74(18)
N1B Cu1 O1S 93.26(18)
N1C Cu1 O1S 88.55(17)
N2A Cu1 Cu2 67.63(14)
N1A Cu1 Cu2 108.30(13)
N1B Cu1 Cu2 77.60(14)
N1C Cu1 Cu2 85.15(14)
O1S Cu1 Cu2 168.54(12)
N2B Cu2 N3C 174.02(19)
N2B Cu2 N3A 92.27(18)
N3C Cu2 N3A 93.60(18)
N2B Cu2 N2C 95.79(18)
N3C Cu2 N2C 80.40(18)
N3A Cu2 N2C 140.10(19)
N2B Cu2 N3B 80.10(18)
N3C Cu2 N3B 95.35(18)
N3A Cu2 N3B 128.11(19)
N2C Cu2 N3B 91.78(17)
N2B Cu2 Cu1 76.51(14)
N3C Cu2 Cu1 105.43(14)
N3A Cu2 Cu1 82.10(14)
N2C Cu2 Cu1 62.18(13)
N3B Cu2 Cu1 142.42(12)
C5A N1A C1A 118.9(5)
C5A N1A Cu1 114.0(4)
C1A N1A Cu1 127.1(4)
C6A N2A C7A 119.0(4)
C6A N2A Cu1 117.0(4)
C7A N2A Cu1 123.9(3)
C7A N3A C11A 119.7(5)
C7A N3A Cu2 115.3(4)
C11A N3A Cu2 125.0(4)
N1A C1A C2A 121.8(5)
N1A C1A H1A 119.1
C2A C1A H1A 119.1
C1A C2A C3A 119.5(5)
C1A C2A H2A 120.2
C3A C2A H2A 120.2
C2A C3A C4A 118.6(5)
C2A C3A H3A 120.7
C4A C3A H3A 120.7
C5A C4A C3A 119.4(5)
C5A C4A H4A 120.3
C3A C4A H4A 120.3
N1A C5A C4A 121.7(5)
N1A C5A C6A 115.7(5)
C4A C5A C6A 122.6(5)
O1A C6A N2A 127.5(5)
O1A C6A C5A 120.1(5)
N2A C6A C5A 112.4(4)
N3A C7A N2A 115.2(5)
N3A C7A C8A 120.7(5)
N2A C7A C8A 124.1(5)
C9A C8A C7A 119.0(6)
C9A C8A H8A 120.5
C7A C8A H8A 120.5
C8A C9A C10A 120.4(6)
C8A C9A H9A 119.8
C10A C9A H9A 119.8
C11A C10A C9A 118.3(6)
C11A C10A H10A 120.9
C9A C10A H10A 120.9
N3A C11A C10A 121.9(6)
N3A C11A H11A 119.1
C10A C11A H11A 119.1
C1B N1B C5B 118.9(5)
C1B N1B Cu1 116.4(4)
C5B N1B Cu1 124.7(4)
C6B N2B C5B 121.5(5)
C6B N2B Cu2 117.0(4)
C5B N2B Cu2 121.3(3)
C11B N3B C7B 118.6(5)
C11B N3B Cu2 129.1(4)
C7B N3B Cu2 109.0(4)
N1B C1B C2B 123.0(6)
N1B C1B H1B 118.5
C2B C1B H1B 118.5
C1B C2B C3B 118.7(6)
C1B C2B H2B 120.6
C3B C2B H2B 120.6
C2B C3B C4B 119.5(6)
C2B C3B H3B 120.3
C4B C3B H3B 120.3
C3B C4B C5B 119.8(6)
C3B C4B H4B 120.1
C5B C4B H4B 120.1
N1B C5B N2B 116.6(5)
N1B C5B C4B 120.2(5)
N2B C5B C4B 122.9(5)
O1B C6B N2B 127.4(5)
O1B C6B C7B 118.2(5)
N2B C6B C7B 114.3(5)
N3B C7B C8B 121.8(5)
N3B C7B C6B 116.5(5)
C8B C7B C6B 121.7(5)
C9B C8B C7B 118.7(5)
C9B C8B H8B 120.6
C7B C8B H8B 120.6
C8B C9B C10B 118.9(6)
C8B C9B H9B 120.6
C10B C9B H9B 120.6
C11B C10B C9B 118.7(6)
C11B C10B H10B 120.7
C9B C10B H10B 120.7
N3B C11B C10B 123.3(5)
N3B C11B H11B 118.3
C10B C11B H11B 118.3
C5C N1C C1C 119.1(4)
C5C N1C Cu1 111.2(3)
C1C N1C Cu1 129.7(4)
C6C N2C C5C 119.4(4)
C6C N2C Cu2 116.2(3)
C5C N2C Cu2 124.2(3)
C7C N3C C11C 120.0(5)
C7C N3C Cu2 114.5(3)
C11C N3C Cu2 125.4(4)
N1C C1C C2C 122.2(5)
N1C C1C H1C 118.9
C2C C1C H1C 118.9
C1C C2C C3C 118.6(5)
C1C C2C H2C 120.7
C3C C2C H2C 120.7
C4C C3C C2C 119.7(5)
C4C C3C H3C 120.2
C2C C3C H3C 120.2
C3C C4C C5C 119.1(5)
C3C C4C H4C 120.4
C5C C4C H4C 120.4
N1C C5C C4C 121.2(5)
N1C C5C N2C 113.9(4)
C4C C5C N2C 124.7(5)
O1C C6C N2C 129.1(5)
O1C C6C C7C 119.7(5)
N2C C6C C7C 111.2(5)
N3C C7C C8C 121.3(5)
N3C C7C C6C 117.0(5)
C8C C7C C6C 121.7(5)
C9C C8C C7C 118.9(5)
C9C C8C H8C 120.5
C7C C8C H8C 120.5
C10C C9C C8C 119.9(5)
C10C C9C H9C 120.0
C8C C9C H9C 120.0
C9C C10C C11C 118.8(5)
C9C C10C H10C 120.6
C11C C10C H10C 120.6
N3C C11C C10C 121.0(5)
N3C C11C H11C 119.5
C10C C11C H11C 119.5
F2D B1D F4D 109.3(4)
F2D B1D F3D 109.9(4)
F4D B1D F3D 109.6(4)
F2D B1D F1D 109.4(4)
F4D B1D F1D 109.5(4)
F3D B1D F1D 109.0(4)
F2D' B1D' F1D' 110.0(4)
F2D' B1D' F3D' 109.4(4)
F1D' B1D' F3D' 109.7(4)
F2D' B1D' F4D' 109.5(4)
F1D' B1D' F4D' 109.3(4)
F3D' B1D' F4D' 109.0(4)
F2D" B1D" F1D" 109.9(4)
F2D" B1D" F4D" 109.8(4)
F1D" B1D" F4D" 109.3(4)
F2D" B1D" F3D" 109.2(4)
F1D" B1D" F3D" 109.3(4)
F4D" B1D" F3D" 109.2(4)
Cu1 O1S H1SA 135(4)
Cu1 O1S H1SB 112(6)
H1SA O1S H1SB 98(7)

loop_
_geom_bond_atom_site_label_1
_geom_bond_atom_site_label_2
_geom_bond_distance
Cu1 N2A 1.984(4)
Cu1 N1A 2.016(5)
Cu1 N1B 2.025(5)
Cu1 N1C 2.030(4)
Cu1 O1S 2.333(5)
Cu1 Cu2 2.9778(11)
Cu2 N2B 1.989(4)
Cu2 N3C 2.001(4)
Cu2 N3A 2.041(5)
Cu2 N2C 2.055(4)
Cu2 N3B 2.148(5)
O1A C6A 1.245(6)
N1A C5A 1.347(6)
N1A C1A 1.351(7)
N2A C6A 1.345(7)
N2A C7A 1.394(7)
N3A C7A 1.354(8)
N3A C11A 1.360(7)
C1A C2A 1.380(8)
C1A H1A 0.9500
C2A C3A 1.382(8)
C2A H2A 0.9500
C3A C4A 1.389(8)
C3A H3A 0.9500
C4A C5A 1.384(8)
C4A H4A 0.9500
C5A C6A 1.500(7)
C7A C8A 1.403(8)
C8A C9A 1.376(8)
C8A H8A 0.9500
C9A C10A 1.392(10)
C9A H9A 0.9500
C10A C11A 1.385(9)
C10A H10A 0.9500
C11A H11A 0.9500
O1B C6B 1.264(6)
N1B C1B 1.352(7)
N1B C5B 1.359(7)
N2B C6B 1.336(7)
N2B C5B 1.391(7)
N3B C11B 1.326(7)
N3B C7B 1.351(7)
C1B C2B 1.373(8)
C1B H1B 0.9500
C2B C3B 1.378(9)
C2B H2B 0.9500
C3B C4B 1.382(8)
C3B H3B 0.9500
C4B C5B 1.402(8)
C4B H4B 0.9500
C6B C7B 1.500(8)
C7B C8B 1.401(8)
C8B C9B 1.385(9)
C8B H8B 0.9500
C9B C10B 1.393(8)
C9B H9B 0.9500
C10B C11B 1.379(8)
C10B H10B 0.9500
C11B H11B 0.9500
O1C C6C 1.239(7)
N1C C5C 1.339(7)
N1C C1C 1.354(7)
N2C C6C 1.334(7)
N2C C5C 1.407(6)
N3C C7C 1.344(7)
N3C C11C 1.345(7)
C1C C2C 1.378(8)
C1C H1C 0.9500
C2C C3C 1.381(9)
C2C H2C 0.9500
C3C C4C 1.376(7)
C3C H3C 0.9500
C4C C5C 1.399(7)
C4C H4C 0.9500
C6C C7C 1.521(7)
C7C C8C 1.395(8)
C8C C9C 1.379(8)
C8C H8C 0.9500
C9C C10C 1.379(9)
C9C H9C 0.9500
C10C C11C 1.402(8)
C10C H10C 0.9500
C11C H11C 0.9500
B1D F2D 1.392(4)
B1D F4D 1.393(4)
B1D F3D 1.393(4)
B1D F1D 1.394(4)
B1D' F2D' 1.391(4)
B1D' F1D' 1.392(4)
B1D' F3D' 1.393(4)
B1D' F4D' 1.394(4)
B1D" F2D" 1.391(4)
B1D" F1D" 1.392(4)
B1D" F4D" 1.392(4)
B1D" F3D" 1.394(4)
O1S H1SA 0.98(7)
O1S H1SB 0.75(8)

loop_
_geom_hbond_atom_site_label_D
_geom_hbond_atom_site_label_H
_geom_hbond_atom_site_label_A
_geom_hbond_distance_DH
_geom_hbond_distance_HA
_geom_hbond_distance_DA
_geom_hbond_angle_DHA
_geom_hbond_site_symmetry_A
C2A H2A O1C 0.95 2.62 3.492(7) 153.4 3_666
C1B H1B F4D 0.95 2.47 3.384(11) 160.2 .
C1B H1B F4D' 0.95 2.64 3.467(13) 145.2 .
C1B H1B O1S 0.95 2.65 3.165(8) 114.6 .
C2B H2B O1B 0.95 2.49 3.433(7) 173.8 4_665
C2C H2C F3D 0.95 2.47 3.110(12) 124.2 1_556
C2C H2C F2D' 0.95 2.60 3.517(17) 161.2 1_556
C11C H11C F1D 0.95 2.45 3.287(13) 146.4 1_455
C11C H11C F1D' 0.95 2.35 3.230(14) 153.0 1_455
C11C H11C F1D" 0.95 2.37 3.208(16) 146.6 1_455
O1S H1SB F1D 0.75(8) 1.88(8) 2.633(16) 175(8) .
O1S H1SB F1D' 0.75(8) 2.16(8) 2.909(16) 177(8) .
O1S H1SB F1D" 0.75(8) 1.97(8) 2.72(2) 175(8) .

loop_
_geom_torsion_atom_site_label_1
_geom_torsion_atom_site_label_2
_geom_torsion_atom_site_label_3
_geom_torsion_atom_site_label_4
_geom_torsion
C5A N1A C1A C2A 0.3(8)
Cu1 N1A C1A C2A 178.1(4)
N1A C1A C2A C3A -0.2(9)
C1A C2A C3A C4A 0.9(9)
C2A C3A C4A C5A -1.7(9)
C1A N1A C5A C4A -1.2(8)
Cu1 N1A C5A C4A -179.3(4)
C1A N1A C5A C6A -179.2(5)
Cu1 N1A C5A C6A 2.7(6)
C3A C4A C5A N1A 1.9(9)
C3A C4A C5A C6A 179.8(5)
C7A N2A C6A O1A -2.0(9)
Cu1 N2A C6A O1A -178.2(4)
C7A N2A C6A C5A 175.1(5)
Cu1 N2A C6A C5A -1.1(6)
N1A C5A C6A O1A 176.2(5)
C4A C5A C6A O1A -1.7(8)
N1A C5A C6A N2A -1.1(7)
C4A C5A C6A N2A -179.1(5)
C11A N3A C7A N2A -175.6(5)
Cu2 N3A C7A N2A 4.6(6)
C11A N3A C7A C8A 2.1(8)
Cu2 N3A C7A C8A -177.7(4)
C6A N2A C7A N3A -120.8(5)
Cu1 N2A C7A N3A 55.1(6)
C6A N2A C7A C8A 61.6(7)
Cu1 N2A C7A C8A -122.5(5)
N3A C7A C8A C9A -1.1(8)
N2A C7A C8A C9A 176.4(5)
C7A C8A C9A C10A -0.5(9)
C8A C9A C10A C11A 1.1(10)
C7A N3A C11A C10A -1.6(8)
Cu2 N3A C11A C10A 178.2(5)
C9A C10A C11A N3A 0.0(9)
C5B N1B C1B C2B -2.6(8)
Cu1 N1B C1B C2B 177.4(4)
N1B C1B C2B C3B 1.1(8)
C1B C2B C3B C4B 0.0(8)
C2B C3B C4B C5B 0.4(8)
C1B N1B C5B N2B -171.7(5)
Cu1 N1B C5B N2B 8.3(6)
C1B N1B C5B C4B 2.9(7)
Cu1 N1B C5B C4B -177.1(4)
C6B N2B C5B N1B -146.8(5)
Cu2 N2B C5B N1B 39.5(6)
C6B N2B C5B C4B 38.7(8)
Cu2 N2B C5B C4B -135.0(5)
C3B C4B C5B N1B -1.9(8)
C3B C4B C5B N2B 172.4(5)
C5B N2B C6B O1B 11.8(9)
Cu2 N2B C6B O1B -174.3(5)
C5B N2B C6B C7B -170.3(5)
Cu2 N2B C6B C7B 3.6(6)
C11B N3B C7B C8B 0.8(8)
Cu2 N3B C7B C8B 162.1(5)
C11B N3B C7B C6B -179.6(5)
Cu2 N3B C7B C6B -18.2(6)
O1B C6B C7B N3B -170.9(5)
N2B C6B C7B N3B 11.0(7)
O1B C6B C7B C8B 8.7(8)
N2B C6B C7B C8B -169.4(5)
N3B C7B C8B C9B -1.5(9)
C6B C7B C8B C9B 178.9(5)
C7B C8B C9B C10B 2.1(9)
C8B C9B C10B C11B -2.0(9)
C7B N3B C11B C10B -0.7(8)
Cu2 N3B C11B C10B -157.8(4)
C9B C10B C11B N3B 1.3(9)
C5C N1C C1C C2C 0.4(9)
Cu1 N1C C1C C2C -179.5(5)
N1C C1C C2C C3C -1.6(10)
C1C C2C C3C C4C 1.4(9)
C2C C3C C4C C5C -0.1(8)
C1C N1C C5C C4C 1.1(8)
Cu1 N1C C5C C4C -179.0(4)
C1C N1C C5C N2C -174.6(5)
Cu1 N1C C5C N2C 5.3(5)
C3C C4C C5C N1C -1.2(8)
C3C C4C C5C N2C 173.9(5)
C6C N2C C5C N1C -125.9(5)
Cu2 N2C C5C N1C 60.5(6)
C6C N2C C5C C4C 58.6(7)
Cu2 N2C C5C C4C -115.0(5)
C5C N2C C6C O1C -0.1(9)
Cu2 N2C C6C O1C 174.1(5)
C5C N2C C6C C7C 176.9(4)
Cu2 N2C C6C C7C -9.0(6)
C11C N3C C7C C8C -1.6(8)
Cu2 N3C C7C C8C 178.7(4)
C11C N3C C7C C6C 179.3(5)
Cu2 N3C C7C C6C -0.4(6)
O1C C6C C7C N3C -176.5(5)
N2C C6C C7C N3C 6.2(7)
O1C C6C C7C C8C 4.4(8)
N2C C6C C7C C8C -172.9(5)
N3C C7C C8C C9C -0.3(9)
C6C C7C C8C C9C 178.8(5)
C7C C8C C9C C10C 1.6(9)
C8C C9C C10C C11C -1.1(9)
C7C N3C C11C C10C 2.1(8)
Cu2 N3C C11C C10C -178.2(4)
C9C C10C C11C N3C -0.8(8)
